data_7021439
loop_
_publ_author_name
'Crespo, Olga'
'D\'iez-Gil, C\'esar'
'Gimeno, M Concepci\'on'
'Jones, Peter G.'
'Laguna, Antonio'
'Ospino, Isaura'
'Tapias, Jorge'
'Villacampa, M. Dolores'
'Visbal, Renso'

_publ_section_title
;
 Influence of the group 11 metal on the emissive properties of complexes
 [M{(PR2)2C2B9H10}L].
;
_journal_issue 23
_journal_name_full 'Dalton transactions (Cambridge, England : 2003)'
_journal_page_first 8298
_journal_page_last 8306
_journal_paper_doi 10.1039/c3dt50434d
_journal_volume 42
_journal_year 2013
_chemical_formula_sum 'C82 H89 Au2 B18 Cl9 P6'
_chemical_formula_weight 2167.91
_chemical_name_systematic
;
?
;
_space_group_IT_number 2
_symmetry_cell_setting triclinic
_symmetry_space_group_name_Hall '-P 1'
_symmetry_space_group_name_H-M 'P -1'
_atom_sites_solution_hydrogens geom
_atom_sites_solution_primary direct
_atom_sites_solution_secondary difmap
_audit_creation_method SHELXL-97
_cell_angle_alpha 72.326(2)
_cell_angle_beta 69.982(2)
_cell_angle_gamma 80.111(2)
_cell_formula_units_Z 2
_cell_length_a 16.2394(17)
_cell_length_b 17.7117(19)
_cell_length_c 17.7130(19)
_cell_measurement_reflns_used 9833
_cell_measurement_temperature 100(2)
_cell_measurement_theta_max 28.25
_cell_measurement_theta_min 4.31
_cell_volume 4547.9(8)
_computing_cell_refinement 'SAINT+ v. 6.02 (Bruker AXS, 1999)'
_computing_data_collection 'SMART v. 5.611 (Bruker AXS, 2000)'
_computing_data_reduction 'SAINT+ v. 6.02 (Bruker AXS, 1999)'
_computing_molecular_graphics XP
_computing_publication_material XCIF
_computing_structure_refinement 'SHELXL-97 (Sheldrick, 1997)'
_computing_structure_solution 'SHELXS-97 (Sheldrick, 1990)'
_diffrn_ambient_temperature 100(2)
_diffrn_detector_area_resol_mean 8.26
_diffrn_measured_fraction_theta_full 0.937
_diffrn_measured_fraction_theta_max 0.937
_diffrn_measurement_device_type 'Bruker SMART APEX CCD system'
_diffrn_measurement_method '\w rotations with narrow frames'
_diffrn_radiation_monochromator graphite
_diffrn_radiation_source 'fine-focus sealed tube'
_diffrn_radiation_type MoK\a
_diffrn_radiation_wavelength 0.71073
_diffrn_reflns_av_R_equivalents 0.0630
_diffrn_reflns_limit_h_max 19
_diffrn_reflns_limit_h_min -19
_diffrn_reflns_limit_k_max 21
_diffrn_reflns_limit_k_min -21
_diffrn_reflns_limit_l_max 21
_diffrn_reflns_limit_l_min -21
_diffrn_reflns_number 27310
_diffrn_reflns_theta_full 25.50
_diffrn_reflns_theta_max 25.50
_diffrn_reflns_theta_min 1.21
_exptl_absorpt_coefficient_mu 3.636
_exptl_absorpt_correction_T_max 0.4885
_exptl_absorpt_correction_T_min 0.4084
_exptl_absorpt_correction_type multi-scan
_exptl_absorpt_process_details SADABS
_exptl_crystal_colour yellow
_exptl_crystal_density_diffrn 1.583
_exptl_crystal_density_method 'not measured'
_exptl_crystal_description prism
_exptl_crystal_F_000 2144
_exptl_crystal_size_max 0.30
_exptl_crystal_size_mid 0.25
_exptl_crystal_size_min 0.23
_refine_diff_density_max 2.357
_refine_diff_density_min -2.326
_refine_diff_density_rms 0.163
_refine_ls_extinction_method none
_refine_ls_goodness_of_fit_ref 0.925
_refine_ls_hydrogen_treatment mixed
_refine_ls_matrix_type full
_refine_ls_number_parameters 1054
_refine_ls_number_reflns 15890
_refine_ls_number_restraints 0
_refine_ls_restrained_S_all 0.925
_refine_ls_R_factor_all 0.0576
_refine_ls_R_factor_gt 0.0409
_refine_ls_shift/su_max 0.003
_refine_ls_shift/su_mean 0.000
_refine_ls_structure_factor_coef Fsqd
_refine_ls_weighting_details 'calc w=1/[\s^2^(Fo^2^)+(0.0000P)^2^] where P=(Fo^2^+2Fc^2^)/3'
_refine_ls_weighting_scheme calc
_refine_ls_wR_factor_gt 0.0823
_refine_ls_wR_factor_ref 0.0884
_reflns_number_gt 11737
_reflns_number_total 15890
_reflns_threshold_expression >2sigma(I)
_cod_data_source_file c3dt50434d.txt
_cod_data_source_block con96as
_cod_depositor_comments
;
The following automatic conversions were performed:

'_symmetry_cell_setting' value 'Triclinic' changed to 'triclinic'
according to /home/saulius/struct/CIF-dictionaries/cif_core.dic
dictionary named 'cif_core.dic' version 2.4.2 from 2011-04-26.

Automatic conversion script
Id: cif_fix_values 1891 2012-01-12 08:04:46Z andrius 

The following automatic conversions were performed:

'_exptl_absorpt_correction_type' value 'multi-scans' was replaced
with the value 'multi-scan' as specified in the replacement file
'src/cod-tools/trunk/data/replacement-values/replacement_values.lst'.

Automatic conversion script
Id: cif_fix_values 5376 2017-05-30 11:51:03Z andrius 
;
_cod_original_sg_symbol_H-M P-1
_cod_database_code 7021439
_diffrn_reflns_av_unetl/neti 0.1003

loop_
_symmetry_equiv_pos_as_xyz
'x, y, z'
'-x, -y, -z'

loop_
_atom_site_label
_atom_site_type_symbol
_atom_site_fract_x
_atom_site_fract_y
_atom_site_fract_z
_atom_site_U_iso_or_equiv
_atom_site_adp_type
_atom_site_occupancy
_atom_site_symmetry_multiplicity
_atom_site_calc_flag
_atom_site_refinement_flags
Au1 Au 1.047877(16) 0.565319(12) 0.196603(13) 0.01562(7) Uani 1 1 d .
Au2 Au 0.651586(16) 0.886602(12) 0.189888(13) 0.01662(7) Uani 1 1 d .
P1 P 1.18569(11) 0.48715(8) 0.19001(9) 0.0153(3) Uani 1 1 d .
P2 P 1.13078(11) 0.63812(8) 0.05940(9) 0.0146(3) Uani 1 1 d .
P3 P 0.90741(11) 0.56277(8) 0.28503(9) 0.0148(3) Uani 1 1 d .
P4 P 0.77675(11) 0.84744(8) 0.09908(9) 0.0150(3) Uani 1 1 d .
P5 P 0.57340(11) 0.81425(8) 0.32941(9) 0.0162(4) Uani 1 1 d .
P6 P 0.54646(11) 0.99237(8) 0.21715(9) 0.0154(3) Uani 1 1 d .
B1 B 1.3371(5) 0.4538(4) 0.0419(4) 0.0225(17) Uani 1 1 d .
H1' H 1.3815 0.4516 0.0791 0.027 Uiso 1 1 calc R
B2 B 1.3772(5) 0.5123(4) -0.0686(4) 0.0242(17) Uani 1 1 d .
H2' H 1.4434 0.5359 -0.0898 0.029 Uiso 1 1 calc R
B3 B 1.2836(5) 0.5852(4) -0.0762(4) 0.0215(17) Uani 1 1 d .
H3' H 1.3014 0.6483 -0.0975 0.026 Uiso 1 1 calc R
B4 B 1.3003(5) 0.5022(4) -0.1148(4) 0.0230(18) Uani 1 1 d .
H4' H 1.3226 0.5080 -0.1834 0.028 Uiso 1 1 calc R
B5 B 1.1942(5) 0.5352(4) -0.0656(4) 0.0215(17) Uani 1 1 d .
H5' H 1.1453 0.5625 -0.0999 0.026 Uiso 1 1 calc R
B6 B 1.1604(5) 0.4755(4) 0.0382(4) 0.0204(17) Uani 1 1 d .
H6' H 1.0897 0.4649 0.0733 0.024 Uiso 1 1 calc R
B7 B 1.2471(5) 0.4030(4) 0.0510(4) 0.0210(17) Uani 1 1 d .
H7' H 1.2334 0.3423 0.0939 0.025 Uiso 1 1 calc R
C7 C 1.2377(4) 0.4891(3) 0.0800(3) 0.0179(14) Uani 1 1 d .
C8 C 1.2089(4) 0.5638(3) 0.0139(3) 0.0171(14) Uani 1 1 d .
B9 B 1.2240(5) 0.4321(4) -0.0429(4) 0.0254(18) Uani 1 1 d .
H9' H 1.1964 0.3908 -0.0633 0.030 Uiso 1 1 calc R
B10 B 0.3628(5) 0.9958(4) 0.3421(4) 0.0234(17) Uani 1 1 d .
H10' H 0.3780 1.0520 0.3494 0.028 Uiso 1 1 calc R
B11 B 0.3099(5) 0.9264(4) 0.4414(4) 0.0215(17) Uani 1 1 d .
H11' H 0.2938 0.9476 0.4987 0.026 Uiso 1 1 calc R
B12 B 0.3834(5) 0.8373(4) 0.4371(4) 0.0196(17) Uani 1 1 d .
H12' H 0.4095 0.8149 0.4914 0.024 Uiso 1 1 calc R
B13 B 0.2725(5) 0.9472(4) 0.3541(4) 0.0201(16) Uani 1 1 d .
H13' H 0.2072 0.9811 0.3564 0.024 Uiso 1 1 calc R
B14 B 0.3575(5) 0.9585(4) 0.2599(4) 0.0203(16) Uani 1 1 d .
H14' H 0.3499 0.9982 0.1996 0.024 Uiso 1 1 calc R
B15 B 0.4250(5) 0.8699(4) 0.2621(4) 0.0208(17) Uani 1 1 d .
H15' H 0.4643 0.8510 0.2043 0.025 Uiso 1 1 calc R
B16 B 0.3776(5) 0.7998(4) 0.3570(4) 0.0190(16) Uani 1 1 d .
H16' H 0.3838 0.7349 0.3608 0.023 Uiso 1 1 calc R
B17 B 0.2848(5) 0.8466(4) 0.4148(4) 0.0186(16) Uani 1 1 d .
H17' H 0.2280 0.8114 0.4586 0.022 Uiso 1 1 calc R
B18 B 0.3095(5) 0.8684(4) 0.3048(4) 0.0233(17) Uani 1 1 d .
H18' H 0.2684 0.8490 0.2756 0.028 Uiso 1 1 calc R
C9 C 0.4593(4) 0.8572(3) 0.3488(3) 0.0158(13) Uani 1 1 d .
C10 C 0.4484(4) 0.9462(3) 0.2915(3) 0.0143(13) Uani 1 1 d .
C1 C 1.2585(4) 0.5295(3) 0.2208(4) 0.0162(13) Uani 1 1 d .
C2 C 1.2351(4) 0.5271(3) 0.3055(4) 0.0237(15) Uani 1 1 d .
H2 H 1.1857 0.5000 0.3445 0.028 Uiso 1 1 calc R
C3 C 1.2843(5) 0.5643(4) 0.3317(4) 0.0343(18) Uani 1 1 d .
H3 H 1.2696 0.5611 0.3893 0.041 Uiso 1 1 calc R
C4 C 1.3537(5) 0.6057(4) 0.2758(5) 0.0362(19) Uani 1 1 d .
H4 H 1.3859 0.6323 0.2945 0.043 Uiso 1 1 calc R
C5 C 1.3769(5) 0.6089(4) 0.1936(4) 0.0358(18) Uani 1 1 d .
H5 H 1.4259 0.6369 0.1551 0.043 Uiso 1 1 calc R
C6 C 1.3289(4) 0.5713(3) 0.1659(4) 0.0259(16) Uani 1 1 d .
H6 H 1.3449 0.5745 0.1082 0.031 Uiso 1 1 calc R
C11 C 1.1865(4) 0.3830(3) 0.2458(3) 0.0156(13) Uani 1 1 d .
C12 C 1.1109(4) 0.3446(3) 0.2713(3) 0.0185(14) Uani 1 1 d .
H12 H 1.0586 0.3738 0.2626 0.022 Uiso 1 1 calc R
C13 C 1.1105(4) 0.2632(3) 0.3098(3) 0.0221(14) Uani 1 1 d .
H13 H 1.0582 0.2368 0.3271 0.027 Uiso 1 1 calc R
C14 C 1.1864(5) 0.2216(3) 0.3223(4) 0.0246(16) Uani 1 1 d .
H14 H 1.1869 0.1660 0.3475 0.030 Uiso 1 1 calc R
C15 C 1.2613(4) 0.2597(3) 0.2988(4) 0.0253(16) Uani 1 1 d .
H15 H 1.3128 0.2306 0.3097 0.030 Uiso 1 1 calc R
C16 C 1.2630(4) 0.3401(3) 0.2595(3) 0.0211(14) Uani 1 1 d .
H16 H 1.3157 0.3659 0.2419 0.025 Uiso 1 1 calc R
C21 C 1.0823(4) 0.6930(3) -0.0218(3) 0.0134(13) Uani 1 1 d .
C22 C 1.0095(4) 0.6645(3) -0.0242(4) 0.0200(14) Uani 1 1 d .
H22 H 0.9856 0.6183 0.0168 0.024 Uiso 1 1 calc R
C23 C 0.9710(4) 0.7029(4) -0.0859(4) 0.0255(15) Uani 1 1 d .
H23 H 0.9211 0.6828 -0.0873 0.031 Uiso 1 1 calc R
C24 C 1.0048(4) 0.7698(3) -0.1448(4) 0.0235(15) Uani 1 1 d .
H24 H 0.9779 0.7963 -0.1868 0.028 Uiso 1 1 calc R
C25 C 1.0774(4) 0.7987(3) -0.1434(4) 0.0238(15) Uani 1 1 d .
H25 H 1.1010 0.8448 -0.1847 0.029 Uiso 1 1 calc R
C26 C 1.1162(4) 0.7605(3) -0.0819(3) 0.0213(14) Uani 1 1 d .
H26 H 1.1664 0.7806 -0.0810 0.026 Uiso 1 1 calc R
C31 C 1.1952(4) 0.7074(3) 0.0685(4) 0.0163(14) Uani 1 1 d .
C32 C 1.2745(4) 0.7322(3) 0.0110(4) 0.0251(16) Uani 1 1 d .
H32 H 1.2985 0.7122 -0.0367 0.030 Uiso 1 1 calc R
C33 C 1.3196(4) 0.7860(3) 0.0220(4) 0.0250(15) Uani 1 1 d .
H33 H 1.3739 0.8027 -0.0180 0.030 Uiso 1 1 calc R
C34 C 1.2846(5) 0.8150(4) 0.0915(4) 0.0303(17) Uani 1 1 d .
H34 H 1.3148 0.8521 0.0993 0.036 Uiso 1 1 calc R
C35 C 1.2068(5) 0.7903(4) 0.1489(4) 0.0335(18) Uani 1 1 d .
H35 H 1.1832 0.8100 0.1969 0.040 Uiso 1 1 calc R
C36 C 1.1617(4) 0.7364(3) 0.1379(4) 0.0220(14) Uani 1 1 d .
H36 H 1.1076 0.7195 0.1784 0.026 Uiso 1 1 calc R
C41 C 0.8626(4) 0.4663(3) 0.3264(3) 0.0162(13) Uani 1 1 d .
C42 C 0.8662(4) 0.4252(3) 0.2693(4) 0.0268(16) Uani 1 1 d .
H42 H 0.8968 0.4454 0.2120 0.032 Uiso 1 1 calc R
C43 C 0.8254(5) 0.3551(4) 0.2958(4) 0.0329(18) Uani 1 1 d .
H43 H 0.8273 0.3278 0.2566 0.039 Uiso 1 1 calc R
C44 C 0.7820(5) 0.3251(4) 0.3790(4) 0.0379(19) Uani 1 1 d .
H44 H 0.7532 0.2775 0.3972 0.045 Uiso 1 1 calc R
C45 C 0.7804(5) 0.3640(4) 0.4358(4) 0.0371(18) Uani 1 1 d .
H45 H 0.7518 0.3424 0.4934 0.045 Uiso 1 1 calc R
C46 C 0.8204(5) 0.4348(4) 0.4093(4) 0.0309(17) Uani 1 1 d .
H46 H 0.8186 0.4617 0.4489 0.037 Uiso 1 1 calc R
C51 C 0.8904(4) 0.5975(3) 0.3760(4) 0.0187(14) Uani 1 1 d .
C52 C 0.9593(5) 0.5887(4) 0.4077(4) 0.0295(16) Uani 1 1 d .
H52 H 1.0156 0.5675 0.3801 0.035 Uiso 1 1 calc R
C53 C 0.9463(5) 0.6105(4) 0.4793(4) 0.0380(19) Uani 1 1 d .
H53 H 0.9936 0.6039 0.5012 0.046 Uiso 1 1 calc R
C54 C 0.8647(5) 0.6423(4) 0.5198(4) 0.0350(19) Uani 1 1 d .
H54 H 0.8559 0.6568 0.5696 0.042 Uiso 1 1 calc R
C55 C 0.7973(5) 0.6524(4) 0.4876(4) 0.0369(19) Uani 1 1 d .
H55 H 0.7417 0.6754 0.5142 0.044 Uiso 1 1 calc R
C56 C 0.8095(5) 0.6295(3) 0.4163(4) 0.0293(17) Uani 1 1 d .
H56 H 0.7618 0.6358 0.3948 0.035 Uiso 1 1 calc R
C57 C 0.8253(4) 0.6186(3) 0.2361(3) 0.0158(13) Uani 1 1 d .
H57A H 0.8291 0.5972 0.1893 0.019 Uiso 1 1 calc R
H57B H 0.7663 0.6091 0.2772 0.019 Uiso 1 1 calc R
C58 C 0.8333(4) 0.7076(3) 0.2031(3) 0.0196(15) Uani 1 1 d .
H58A H 0.8950 0.7189 0.1900 0.024 Uiso 1 1 calc R
H58B H 0.7961 0.7342 0.2465 0.024 Uiso 1 1 calc R
C59 C 0.8048(4) 0.7406(3) 0.1248(3) 0.0155(13) Uani 1 1 d .
H59A H 0.7531 0.7133 0.1323 0.019 Uiso 1 1 calc R
H59B H 0.8529 0.7277 0.0771 0.019 Uiso 1 1 calc R
C61 C 0.8712(4) 0.8895(3) 0.0983(4) 0.0174(14) Uani 1 1 d .
C62 C 0.9556(4) 0.8685(3) 0.0521(4) 0.0241(15) Uani 1 1 d .
H62 H 0.9641 0.8352 0.0165 0.029 Uiso 1 1 calc R
C63 C 1.0258(5) 0.8955(4) 0.0580(4) 0.0309(17) Uani 1 1 d .
H63 H 1.0834 0.8803 0.0268 0.037 Uiso 1 1 calc R
C64 C 1.0146(5) 0.9448(4) 0.1086(4) 0.0376(19) Uani 1 1 d .
H64 H 1.0645 0.9632 0.1121 0.045 Uiso 1 1 calc R
C65 C 0.9314(5) 0.9673(4) 0.1540(4) 0.040(2) Uani 1 1 d .
H65 H 0.9236 1.0014 0.1886 0.048 Uiso 1 1 calc R
C66 C 0.8595(4) 0.9398(3) 0.1489(4) 0.0253(15) Uani 1 1 d .
H66 H 0.8019 0.9552 0.1800 0.030 Uiso 1 1 calc R
C71 C 0.7801(4) 0.8714(3) -0.0088(3) 0.0155(13) Uani 1 1 d .
C72 C 0.7759(4) 0.8144(3) -0.0458(4) 0.0208(14) Uani 1 1 d .
H72 H 0.7692 0.7608 -0.0136 0.025 Uiso 1 1 calc R
C73 C 0.7814(4) 0.8341(3) -0.1283(4) 0.0244(15) Uani 1 1 d .
H73 H 0.7777 0.7944 -0.1528 0.029 Uiso 1 1 calc R
C74 C 0.7921(4) 0.9113(4) -0.1756(4) 0.0244(15) Uani 1 1 d .
H74 H 0.7981 0.9248 -0.2333 0.029 Uiso 1 1 calc R
C75 C 0.7940(4) 0.9694(4) -0.1386(4) 0.0289(16) Uani 1 1 d .
H75 H 0.7997 1.0230 -0.1709 0.035 Uiso 1 1 calc R
C76 C 0.7880(4) 0.9502(3) -0.0565(4) 0.0239(15) Uani 1 1 d .
H76 H 0.7891 0.9905 -0.0316 0.029 Uiso 1 1 calc R
C81 C 0.5711(4) 0.7082(3) 0.3531(4) 0.0200(14) Uani 1 1 d .
C82 C 0.5727(4) 0.6762(4) 0.2900(4) 0.0282(16) Uani 1 1 d .
H82 H 0.5715 0.7109 0.2376 0.034 Uiso 1 1 calc R
C83 C 0.5760(4) 0.5955(4) 0.3015(5) 0.0361(18) Uani 1 1 d .
H83 H 0.5763 0.5747 0.2579 0.043 Uiso 1 1 calc R
C84 C 0.5789(5) 0.5451(4) 0.3779(5) 0.044(2) Uani 1 1 d .
H84 H 0.5819 0.4892 0.3865 0.053 Uiso 1 1 calc R
C85 C 0.5775(5) 0.5756(4) 0.4413(5) 0.044(2) Uani 1 1 d .
H85 H 0.5791 0.5409 0.4936 0.053 Uiso 1 1 calc R
C86 C 0.5737(4) 0.6568(3) 0.4286(4) 0.0274(16) Uani 1 1 d .
H86 H 0.5729 0.6775 0.4724 0.033 Uiso 1 1 calc R
C91 C 0.6191(4) 0.8304(3) 0.4031(4) 0.0162(14) Uani 1 1 d .
C92 C 0.7077(4) 0.8414(3) 0.3747(4) 0.0247(15) Uani 1 1 d .
H92 H 0.7409 0.8389 0.3196 0.030 Uiso 1 1 calc R
C93 C 0.7489(5) 0.8559(4) 0.4242(4) 0.0313(17) Uani 1 1 d .
H93 H 0.8102 0.8625 0.4038 0.038 Uiso 1 1 calc R
C94 C 0.7011(5) 0.8609(3) 0.5039(4) 0.0275(17) Uani 1 1 d .
H94 H 0.7291 0.8729 0.5375 0.033 Uiso 1 1 calc R
C95 C 0.6129(5) 0.8486(3) 0.5348(4) 0.0266(16) Uani 1 1 d .
H95 H 0.5803 0.8510 0.5901 0.032 Uiso 1 1 calc R
C96 C 0.5719(4) 0.8328(3) 0.4849(4) 0.0231(15) Uani 1 1 d .
H96 H 0.5112 0.8236 0.5064 0.028 Uiso 1 1 calc R
C101 C 0.5122(4) 1.0692(3) 0.1364(4) 0.0176(14) Uani 1 1 d .
C102 C 0.5306(4) 1.0568(3) 0.0591(4) 0.0208(14) Uani 1 1 d .
H102 H 0.5637 1.0096 0.0475 0.025 Uiso 1 1 calc R
C103 C 0.5012(4) 1.1128(4) -0.0022(4) 0.0305(17) Uani 1 1 d .
H103 H 0.5125 1.1033 -0.0549 0.037 Uiso 1 1 calc R
C104 C 0.4560(5) 1.1815(4) 0.0138(4) 0.0350(18) Uani 1 1 d .
H104 H 0.4368 1.2203 -0.0285 0.042 Uiso 1 1 calc R
C105 C 0.4377(4) 1.1955(3) 0.0912(4) 0.0274(16) Uani 1 1 d .
H105 H 0.4062 1.2436 0.1018 0.033 Uiso 1 1 calc R
C106 C 0.4654(4) 1.1392(3) 0.1524(4) 0.0230(14) Uani 1 1 d .
H106 H 0.4526 1.1482 0.2056 0.028 Uiso 1 1 calc R
C111 C 0.5852(4) 1.0455(3) 0.2699(3) 0.0157(13) Uani 1 1 d .
C112 C 0.5648(4) 1.0255(3) 0.3550(4) 0.0191(14) Uani 1 1 d .
H112 H 0.5223 0.9882 0.3885 0.023 Uiso 1 1 calc R
C113 C 0.6052(4) 1.0589(3) 0.3923(4) 0.0258(16) Uani 1 1 d .
H113 H 0.5910 1.0443 0.4512 0.031 Uiso 1 1 calc R
C114 C 0.6656(4) 1.1128(3) 0.3452(4) 0.0250(15) Uani 1 1 d .
H114 H 0.6937 1.1354 0.3713 0.030 Uiso 1 1 calc R
C115 C 0.6857(4) 1.1345(4) 0.2608(4) 0.0273(16) Uani 1 1 d .
H115 H 0.7262 1.1738 0.2283 0.033 Uiso 1 1 calc R
C116 C 0.6476(4) 1.0997(3) 0.2222(4) 0.0227(15) Uani 1 1 d .
H116 H 0.6641 1.1130 0.1631 0.027 Uiso 1 1 calc R
C117 C 0.0760(5) 0.8021(4) 0.3842(4) 0.046(2) Uani 1 1 d .
H117 H 0.1168 0.8449 0.3667 0.055 Uiso 1 1 calc R
C118 C 0.5295(5) 0.3582(4) 0.2745(4) 0.0311(17) Uani 1 1 d .
H118 H 0.5659 0.3982 0.2271 0.037 Uiso 1 1 calc R
C119 C 0.9246(5) 0.0621(4) 0.4090(5) 0.051(2) Uani 1 1 d .
H119 H 0.8966 0.0496 0.4708 0.061 Uiso 1 1 calc R
Cl1 Cl 0.13962(14) 0.71300(11) 0.37481(12) 0.0482(5) Uani 1 1 d .
Cl2 Cl 0.01222(17) 0.82735(16) 0.31724(14) 0.0827(9) Uani 1 1 d .
Cl3 Cl 0.01045(17) 0.79731(15) 0.48519(13) 0.0764(8) Uani 1 1 d .
Cl4 Cl 0.50920(13) 0.28792(10) 0.23378(12) 0.0424(5) Uani 1 1 d .
Cl5 Cl 0.58835(14) 0.31665(11) 0.34482(12) 0.0501(5) Uani 1 1 d .
Cl6 Cl 0.43286(15) 0.40818(13) 0.32084(15) 0.0621(7) Uani 1 1 d .
Cl7 Cl 0.89638(14) 0.16103(12) 0.36658(13) 0.0534(5) Uani 1 1 d .
Cl8 Cl 1.03767(15) 0.04454(14) 0.38845(15) 0.0704(7) Uani 1 1 d .
Cl9 Cl 0.88110(19) 0.00379(16) 0.3703(2) 0.1019(10) Uani 1 1 d .
B8 B 1.3342(5) 0.4179(4) -0.0407(4) 0.0254(18) Uani 1 1 d .
H8 H 1.3796 0.3666 -0.0586 0.031 Uiso 1 1 calc R

loop_
_atom_site_aniso_label
_atom_site_aniso_U_11
_atom_site_aniso_U_22
_atom_site_aniso_U_33
_atom_site_aniso_U_23
_atom_site_aniso_U_13
_atom_site_aniso_U_12
Au1 0.01505(16) 0.01901(12) 0.01306(12) -0.00600(9) -0.00333(11) -0.00084(10)
Au2 0.01575(16) 0.01974(12) 0.01426(13) -0.00682(9) -0.00411(11) 0.00207(10)
P1 0.0151(10) 0.0171(7) 0.0130(8) -0.0035(6) -0.0048(8) 0.0010(7)
P2 0.0150(10) 0.0150(7) 0.0136(8) -0.0043(6) -0.0043(7) -0.0004(6)
P3 0.0137(10) 0.0167(7) 0.0147(8) -0.0041(6) -0.0071(8) 0.0029(7)
P4 0.0155(10) 0.0167(7) 0.0107(8) -0.0030(6) -0.0035(7) 0.0020(7)
P5 0.0179(10) 0.0170(7) 0.0137(8) -0.0048(6) -0.0063(8) 0.0031(7)
P6 0.0159(10) 0.0171(7) 0.0121(8) -0.0033(6) -0.0046(7) 0.0012(7)
B1 0.016(5) 0.031(4) 0.021(4) -0.011(3) -0.005(4) 0.004(3)
B2 0.018(5) 0.026(4) 0.022(4) -0.003(3) -0.001(4) -0.002(3)
B3 0.021(5) 0.023(3) 0.017(4) -0.005(3) -0.003(4) 0.002(3)
B4 0.032(5) 0.021(3) 0.013(4) -0.005(3) -0.007(4) 0.007(3)
B5 0.032(5) 0.022(3) 0.012(4) -0.010(3) -0.007(4) 0.002(3)
B6 0.023(5) 0.022(3) 0.023(4) -0.013(3) -0.010(4) -0.001(3)
B7 0.030(5) 0.013(3) 0.018(4) -0.004(3) -0.006(4) -0.001(3)
C7 0.024(4) 0.018(3) 0.015(3) -0.006(2) -0.007(3) -0.003(3)
C8 0.020(4) 0.022(3) 0.009(3) -0.005(2) -0.003(3) -0.001(3)
B9 0.031(5) 0.028(4) 0.019(4) -0.011(3) -0.008(4) 0.002(3)
B10 0.023(5) 0.024(4) 0.021(4) -0.007(3) -0.008(4) 0.007(3)
B11 0.022(5) 0.026(4) 0.016(4) -0.007(3) -0.005(4) 0.000(3)
B12 0.021(5) 0.023(3) 0.020(4) -0.006(3) -0.013(4) 0.001(3)
B13 0.011(5) 0.028(4) 0.016(4) -0.001(3) -0.006(3) 0.005(3)
B14 0.013(5) 0.030(4) 0.016(4) -0.002(3) -0.006(4) -0.002(3)
B15 0.024(5) 0.026(4) 0.017(4) -0.006(3) -0.009(4) -0.006(3)
B16 0.017(5) 0.022(3) 0.020(4) -0.006(3) -0.007(4) -0.003(3)
B17 0.014(5) 0.025(3) 0.013(4) 0.002(3) -0.005(3) -0.004(3)
B18 0.018(5) 0.036(4) 0.017(4) -0.002(3) -0.010(4) -0.006(3)
C9 0.018(4) 0.018(3) 0.013(3) -0.003(2) -0.009(3) 0.002(3)
C10 0.011(4) 0.016(3) 0.015(3) -0.002(2) -0.006(3) 0.003(3)
C1 0.014(4) 0.015(3) 0.022(3) -0.005(2) -0.010(3) 0.001(3)
C2 0.020(4) 0.031(3) 0.022(3) -0.014(3) -0.006(3) 0.003(3)
C3 0.037(5) 0.043(4) 0.033(4) -0.023(3) -0.019(4) 0.012(4)
C4 0.029(5) 0.041(4) 0.056(5) -0.028(4) -0.026(4) 0.004(4)
C5 0.032(5) 0.035(4) 0.044(5) -0.009(3) -0.015(4) -0.007(3)
C6 0.028(5) 0.026(3) 0.024(4) -0.005(3) -0.010(3) 0.000(3)
C11 0.021(4) 0.015(3) 0.010(3) -0.003(2) -0.004(3) -0.002(3)
C12 0.016(4) 0.026(3) 0.012(3) -0.002(2) -0.005(3) 0.002(3)
C13 0.020(4) 0.030(3) 0.014(3) -0.003(3) -0.001(3) -0.010(3)
C14 0.039(5) 0.018(3) 0.019(3) -0.004(3) -0.012(3) -0.003(3)
C15 0.033(5) 0.027(3) 0.019(3) -0.005(3) -0.017(3) 0.008(3)
C16 0.024(4) 0.024(3) 0.017(3) -0.004(3) -0.009(3) 0.000(3)
C21 0.011(4) 0.018(3) 0.008(3) -0.003(2) -0.001(3) 0.001(3)
C22 0.017(4) 0.021(3) 0.020(3) -0.008(3) -0.007(3) 0.008(3)
C23 0.014(4) 0.038(4) 0.026(4) -0.012(3) -0.008(3) 0.003(3)
C24 0.021(4) 0.033(3) 0.011(3) -0.004(3) -0.004(3) 0.006(3)
C25 0.025(4) 0.025(3) 0.016(3) -0.001(3) -0.006(3) 0.001(3)
C26 0.018(4) 0.026(3) 0.019(3) -0.008(3) -0.006(3) 0.004(3)
C31 0.020(4) 0.013(3) 0.018(3) -0.005(2) -0.009(3) 0.002(3)
C32 0.025(5) 0.030(3) 0.025(4) -0.014(3) -0.011(4) 0.002(3)
C33 0.020(4) 0.030(3) 0.023(4) -0.003(3) -0.004(3) -0.010(3)
C34 0.034(5) 0.033(4) 0.029(4) -0.007(3) -0.011(4) -0.016(3)
C35 0.038(5) 0.043(4) 0.028(4) -0.022(3) -0.009(4) -0.005(4)
C36 0.020(4) 0.025(3) 0.021(3) -0.008(3) -0.004(3) -0.005(3)
C41 0.008(4) 0.021(3) 0.016(3) -0.001(2) -0.005(3) 0.002(3)
C42 0.032(5) 0.031(3) 0.015(3) 0.001(3) -0.007(3) -0.010(3)
C43 0.043(5) 0.030(3) 0.034(4) -0.007(3) -0.021(4) -0.008(3)
C44 0.051(6) 0.027(4) 0.036(4) 0.006(3) -0.021(4) -0.016(3)
C45 0.045(6) 0.035(4) 0.027(4) 0.000(3) -0.008(4) -0.011(4)
C46 0.036(5) 0.031(4) 0.028(4) -0.008(3) -0.014(4) -0.003(3)
C51 0.020(4) 0.019(3) 0.016(3) -0.006(2) -0.005(3) 0.002(3)
C52 0.025(5) 0.042(4) 0.030(4) -0.018(3) -0.012(4) -0.001(3)
C53 0.041(6) 0.051(4) 0.031(4) -0.013(4) -0.017(4) -0.013(4)
C54 0.054(6) 0.033(4) 0.019(4) -0.011(3) -0.008(4) -0.005(4)
C55 0.050(6) 0.029(4) 0.023(4) -0.009(3) -0.004(4) 0.008(3)
C56 0.033(5) 0.034(4) 0.018(3) -0.008(3) -0.009(3) 0.013(3)
C57 0.014(4) 0.019(3) 0.013(3) -0.001(2) -0.005(3) -0.002(3)
C58 0.025(4) 0.018(3) 0.017(3) -0.004(3) -0.013(3) 0.007(3)
C59 0.017(4) 0.014(3) 0.016(3) -0.005(2) -0.009(3) 0.006(2)
C61 0.019(4) 0.012(3) 0.021(3) 0.000(2) -0.012(3) 0.003(3)
C62 0.020(4) 0.029(3) 0.028(4) -0.011(3) -0.015(3) 0.008(3)
C63 0.023(5) 0.037(4) 0.026(4) 0.003(3) -0.010(4) -0.001(3)
C64 0.036(6) 0.040(4) 0.044(5) 0.002(3) -0.026(4) -0.018(4)
C65 0.053(6) 0.038(4) 0.041(5) -0.018(3) -0.023(5) -0.003(4)
C66 0.026(5) 0.025(3) 0.027(4) -0.010(3) -0.006(3) -0.002(3)
C71 0.008(4) 0.022(3) 0.013(3) -0.004(2) -0.002(3) 0.003(3)
C72 0.018(4) 0.022(3) 0.020(3) -0.005(3) -0.009(3) 0.008(3)
C73 0.026(4) 0.030(3) 0.019(3) -0.010(3) -0.010(3) 0.009(3)
C74 0.018(4) 0.038(4) 0.013(3) -0.002(3) -0.006(3) 0.002(3)
C75 0.031(5) 0.027(3) 0.022(4) 0.009(3) -0.013(3) -0.004(3)
C76 0.026(4) 0.022(3) 0.025(4) -0.006(3) -0.013(3) 0.002(3)
C81 0.015(4) 0.017(3) 0.025(4) -0.005(3) -0.004(3) 0.001(3)
C82 0.023(4) 0.032(3) 0.034(4) -0.019(3) -0.007(4) 0.004(3)
C83 0.023(5) 0.034(4) 0.054(5) -0.027(4) -0.002(4) 0.000(3)
C84 0.030(5) 0.022(4) 0.079(6) -0.015(4) -0.014(5) 0.000(3)
C85 0.046(6) 0.027(4) 0.053(5) 0.001(3) -0.018(5) -0.005(3)
C86 0.026(5) 0.021(3) 0.030(4) -0.001(3) -0.008(3) -0.003(3)
C91 0.015(4) 0.015(3) 0.020(3) -0.001(2) -0.010(3) 0.002(3)
C92 0.022(5) 0.027(3) 0.026(4) -0.011(3) -0.010(3) 0.007(3)
C93 0.020(5) 0.043(4) 0.037(4) -0.014(3) -0.013(4) -0.004(3)
C94 0.034(5) 0.028(3) 0.028(4) -0.006(3) -0.020(4) -0.003(3)
C95 0.029(5) 0.034(4) 0.019(4) -0.006(3) -0.012(4) -0.001(3)
C96 0.016(4) 0.034(3) 0.017(3) -0.006(3) -0.003(3) 0.001(3)
C101 0.015(4) 0.013(3) 0.020(3) 0.004(2) -0.005(3) -0.005(3)
C102 0.025(4) 0.018(3) 0.021(3) -0.003(2) -0.007(3) -0.012(3)
C103 0.040(5) 0.037(4) 0.018(3) 0.004(3) -0.015(4) -0.021(3)
C104 0.032(5) 0.032(4) 0.041(4) 0.012(3) -0.025(4) -0.011(3)
C105 0.022(4) 0.020(3) 0.035(4) 0.006(3) -0.011(4) -0.005(3)
C106 0.015(4) 0.025(3) 0.022(4) -0.002(3) 0.001(3) -0.004(3)
C111 0.015(4) 0.016(3) 0.016(3) -0.005(2) -0.007(3) 0.006(3)
C112 0.015(4) 0.019(3) 0.020(3) -0.005(2) -0.004(3) 0.004(3)
C113 0.038(5) 0.027(3) 0.017(3) -0.008(3) -0.017(3) 0.008(3)
C114 0.022(4) 0.030(3) 0.027(4) -0.007(3) -0.015(3) 0.002(3)
C115 0.024(5) 0.032(3) 0.025(4) -0.002(3) -0.007(3) -0.010(3)
C116 0.018(4) 0.032(3) 0.018(3) -0.005(3) -0.006(3) -0.005(3)
C117 0.040(6) 0.060(5) 0.034(4) -0.014(4) -0.005(4) -0.006(4)
C118 0.034(5) 0.033(4) 0.024(4) 0.002(3) -0.012(4) -0.008(3)
C119 0.022(5) 0.055(5) 0.068(6) -0.023(4) 0.002(5) -0.003(4)
Cl1 0.0478(15) 0.0474(11) 0.0454(12) 0.0002(9) -0.0191(11) -0.0064(10)
Cl2 0.070(2) 0.123(2) 0.0530(14) -0.0441(15) -0.0288(14) 0.0580(16)
Cl3 0.087(2) 0.1084(19) 0.0393(13) -0.0383(13) 0.0073(13) -0.0438(15)
Cl4 0.0394(13) 0.0445(10) 0.0526(12) -0.0232(9) -0.0176(11) -0.0016(9)
Cl5 0.0496(15) 0.0597(12) 0.0500(12) -0.0175(10) -0.0346(12) 0.0183(10)
Cl6 0.0544(16) 0.0722(14) 0.0884(17) -0.0538(13) -0.0492(14) 0.0369(12)
Cl7 0.0511(16) 0.0565(12) 0.0471(13) -0.0064(10) -0.0143(12) -0.0051(10)
Cl8 0.0391(16) 0.0742(15) 0.0726(17) 0.0020(13) -0.0098(14) 0.0068(12)
Cl9 0.079(2) 0.0931(19) 0.149(3) -0.080(2) -0.009(2) -0.0124(16)
B8 0.033(6) 0.022(4) 0.018(4) -0.006(3) -0.006(4) 0.006(3)

loop_
_atom_type_symbol
_atom_type_description
_atom_type_scat_dispersion_real
_atom_type_scat_dispersion_imag
_atom_type_scat_source
C C 0.0033 0.0016 'International Tables Vol C Tables 4.2.6.8 and 6.1.1.4'
H H 0.0000 0.0000 'International Tables Vol C Tables 4.2.6.8 and 6.1.1.4'
B B 0.0013 0.0007 'International Tables Vol C Tables 4.2.6.8 and 6.1.1.4'
P P 0.1023 0.0942 'International Tables Vol C Tables 4.2.6.8 and 6.1.1.4'
Au Au -2.0133 8.8022 'International Tables Vol C Tables 4.2.6.8 and 6.1.1.4'
Cl Cl 0.1484 0.1585 'International Tables Vol C Tables 4.2.6.8 and 6.1.1.4'

loop_
_geom_angle_atom_site_label_1
_geom_angle_atom_site_label_2
_geom_angle_atom_site_label_3
_geom_angle
P3 Au1 P1 137.77(5)
P3 Au1 P2 139.42(5)
P1 Au1 P2 82.62(5)
P4 Au2 P6 145.96(5)
P4 Au2 P5 128.78(5)
P6 Au2 P5 85.05(5)
C1 P1 C11 105.6(2)
C1 P1 C7 107.5(3)
C11 P1 C7 105.2(2)
C1 P1 Au1 112.59(18)
C11 P1 Au1 119.8(2)
C7 P1 Au1 105.44(19)
C21 P2 C31 105.8(2)
C21 P2 C8 103.9(2)
C31 P2 C8 106.9(3)
C21 P2 Au1 124.0(2)
C31 P2 Au1 109.65(19)
C8 P2 Au1 105.38(18)
C41 P3 C51 104.7(3)
C41 P3 C57 99.3(2)
C51 P3 C57 106.5(3)
C41 P3 Au1 115.4(2)
C51 P3 Au1 115.0(2)
C57 P3 Au1 114.2(2)
C61 P4 C71 105.8(3)
C61 P4 C59 104.2(3)
C71 P4 C59 103.4(2)
C61 P4 Au2 111.2(2)
C71 P4 Au2 117.03(19)
C59 P4 Au2 114.0(2)
C81 P5 C91 105.5(2)
C81 P5 C9 107.5(3)
C91 P5 C9 109.5(3)
C81 P5 Au2 119.2(2)
C91 P5 Au2 109.4(2)
C9 P5 Au2 105.53(18)
C10 P6 C111 107.1(3)
C10 P6 C101 107.2(3)
C111 P6 C101 105.0(2)
C10 P6 Au2 105.55(17)
C111 P6 Au2 107.62(18)
C101 P6 Au2 123.5(2)
C7 B1 B8 105.0(5)
C7 B1 B7 60.5(4)
B8 B1 B7 58.2(4)
C7 B1 B2 106.8(5)
B8 B1 B2 58.7(4)
B7 B1 B2 106.8(5)
B4 B2 B8 61.2(4)
B4 B2 B3 58.0(4)
B8 B2 B3 105.0(5)
B4 B2 B1 105.3(5)
B8 B2 B1 58.5(4)
B3 B2 B1 101.2(5)
C8 B3 B4 105.9(5)
C8 B3 B5 61.6(4)
B4 B3 B5 59.3(4)
C8 B3 B2 106.4(5)
B4 B3 B2 59.1(4)
B5 B3 B2 108.6(5)
B5 B4 B3 60.6(4)
B5 B4 B2 112.6(5)
B3 B4 B2 62.8(4)
B5 B4 B9 60.2(4)
B3 B4 B9 108.1(5)
B2 B4 B9 109.9(5)
B5 B4 B8 107.7(5)
B3 B4 B8 107.6(4)
B2 B4 B8 59.9(4)
B9 B4 B8 59.2(4)
C8 B5 B4 101.8(5)
C8 B5 B3 55.4(3)
B4 B5 B3 60.1(4)
C8 B5 B9 103.8(4)
B4 B5 B9 61.3(4)
B3 B5 B9 108.7(5)
C8 B5 B6 59.7(3)
B4 B5 B6 108.8(5)
B3 B5 B6 107.3(5)
B9 B5 B6 59.8(4)
C7 B6 C8 54.7(3)
C7 B6 B9 103.4(5)
C8 B6 B9 103.5(5)
C7 B6 B7 58.8(3)
C8 B6 B7 102.5(5)
B9 B6 B7 59.0(4)
C7 B6 B5 103.4(5)
C8 B6 B5 59.1(3)
B9 B6 B5 59.9(4)
B7 B6 B5 107.2(5)
C7 B7 B8 102.9(5)
C7 B7 B9 105.4(4)
B8 B7 B9 61.6(4)
C7 B7 B6 60.0(3)
B8 B7 B6 109.4(5)
B9 B7 B6 60.5(4)
C7 B7 B1 55.0(3)
B8 B7 B1 60.9(4)
B9 B7 B1 109.6(5)
B6 B7 B1 107.1(4)
C8 C7 B1 111.8(5)
C8 C7 B7 110.7(4)
B1 C7 B7 64.5(4)
C8 C7 B6 62.7(3)
B1 C7 B6 116.1(4)
B7 C7 B6 61.2(4)
C8 C7 P1 116.3(4)
B1 C7 P1 124.2(4)
B7 C7 P1 118.5(4)
B6 C7 P1 110.0(4)
C7 C8 B3 113.7(5)
C7 C8 B5 111.4(4)
B3 C8 B5 63.0(4)
C7 C8 B6 62.6(3)
B3 C8 B6 115.1(4)
B5 C8 B6 61.2(4)
C7 C8 P2 114.8(4)
B3 C8 P2 123.7(4)
B5 C8 P2 119.9(4)
B6 C8 P2 111.4(4)
B7 B9 B6 60.5(4)
B7 B9 B5 108.5(4)
B6 B9 B5 60.2(4)
B7 B9 B8 59.1(4)
B6 B9 B8 107.5(5)
B5 B9 B8 107.9(5)
B7 B9 B4 108.0(5)
B6 B9 B4 106.8(5)
B5 B9 B4 58.5(4)
B8 B9 B4 61.1(4)
C10 B10 B13 104.7(5)
C10 B10 B14 59.2(4)
B13 B10 B14 58.9(4)
C10 B10 B11 107.2(5)
B13 B10 B11 59.1(4)
B14 B10 B11 107.5(5)
B13 B11 B17 61.2(4)
B13 B11 B12 105.0(4)
B17 B11 B12 58.4(4)
B13 B11 B10 58.0(4)
B17 B11 B10 105.5(5)
B12 B11 B10 101.9(5)
C9 B12 B17 106.3(5)
C9 B12 B16 62.0(4)
B17 B12 B16 59.4(4)
C9 B12 B11 106.8(5)
B17 B12 B11 59.5(4)
B16 B12 B11 109.1(4)
B14 B13 B10 62.2(4)
B14 B13 B11 113.3(5)
B10 B13 B11 62.9(4)
B14 B13 B18 59.1(4)
B10 B13 B18 109.1(5)
B11 B13 B18 110.1(5)
B14 B13 B17 107.3(5)
B10 B13 B17 107.9(5)
B11 B13 B17 59.4(3)
B18 B13 B17 59.7(4)
C10 B14 B18 105.7(5)
C10 B14 B13 102.1(4)
B18 B14 B13 61.4(4)
C10 B14 B15 59.9(3)
B18 B14 B15 60.9(4)
B13 B14 B15 108.9(5)
C10 B14 B10 55.9(3)
B18 B14 B10 108.3(5)
B13 B14 B10 58.9(4)
B15 B14 B10 107.0(4)
C10 B15 C9 55.4(3)
C10 B15 B14 58.9(3)
C9 B15 B14 102.8(4)
C10 B15 B18 103.7(5)
C9 B15 B18 103.3(5)
B14 B15 B18 59.2(4)
C10 B15 B16 104.8(4)
C9 B15 B16 59.6(3)
B14 B15 B16 107.8(5)
B18 B15 B16 59.8(4)
B17 B16 C9 100.6(4)
B17 B16 B18 61.0(4)
C9 B16 B18 103.5(4)
B17 B16 B15 108.2(5)
C9 B16 B15 59.6(3)
B18 B16 B15 60.0(4)
B17 B16 B12 59.5(4)
C9 B16 B12 54.3(3)
B18 B16 B12 107.6(5)
B15 B16 B12 106.0(4)
B16 B17 B12 61.1(4)
B16 B17 B11 112.7(5)
B12 B17 B11 62.1(4)
B16 B17 B18 60.1(4)
B12 B17 B18 108.1(5)
B11 B17 B18 110.0(5)
B16 B17 B13 107.7(5)
B12 B17 B13 106.5(5)
B11 B17 B13 59.4(4)
B18 B17 B13 59.6(4)
B14 B18 B16 108.7(5)
B14 B18 B15 59.9(4)
B16 B18 B15 60.2(4)
B14 B18 B13 59.5(4)
B16 B18 B13 107.7(4)
B15 B18 B13 106.6(5)
B14 B18 B17 108.3(5)
B16 B18 B17 58.9(4)
B15 B18 B17 106.7(5)
B13 B18 B17 60.7(4)
B12 C9 C10 114.1(4)
B12 C9 B15 115.1(5)
C10 C9 B15 61.7(3)
B12 C9 B16 63.7(4)
C10 C9 B16 111.0(4)
B15 C9 B16 60.9(4)
B12 C9 P5 125.0(4)
C10 C9 P5 114.0(4)
B15 C9 P5 110.2(4)
B16 C9 P5 119.2(4)
C9 C10 B10 109.9(5)
C9 C10 B14 110.7(4)
B10 C10 B14 64.9(4)
C9 C10 B15 63.0(3)
B10 C10 B15 115.7(5)
B14 C10 B15 61.3(4)
C9 C10 P6 118.5(4)
B10 C10 P6 123.4(4)
B14 C10 P6 117.9(4)
B15 C10 P6 111.5(4)
C6 C1 C2 118.4(5)
C6 C1 P1 124.2(4)
C2 C1 P1 117.0(5)
C3 C2 C1 119.7(6)
C4 C3 C2 120.8(6)
C5 C4 C3 120.3(6)
C4 C5 C6 120.0(7)
C1 C6 C5 120.9(6)
C12 C11 C16 119.5(5)
C12 C11 P1 118.9(4)
C16 C11 P1 121.5(5)
C11 C12 C13 120.6(5)
C14 C13 C12 119.3(6)
C15 C14 C13 120.5(5)
C14 C15 C16 120.7(6)
C15 C16 C11 119.3(6)
C22 C21 C26 119.0(5)
C22 C21 P2 117.9(4)
C26 C21 P2 123.1(4)
C21 C22 C23 120.4(6)
C24 C23 C22 120.1(6)
C23 C24 C25 120.2(5)
C24 C25 C26 120.0(6)
C21 C26 C25 120.3(6)
C36 C31 C32 118.7(5)
C36 C31 P2 116.8(5)
C32 C31 P2 124.5(4)
C31 C32 C33 121.1(6)
C34 C33 C32 119.4(6)
C35 C34 C33 119.9(6)
C34 C35 C36 120.7(6)
C31 C36 C35 120.2(6)
C46 C41 C42 118.9(5)
C46 C41 P3 123.6(4)
C42 C41 P3 117.4(4)
C43 C42 C41 120.4(6)
C44 C43 C42 119.9(6)
C45 C44 C43 120.0(6)
C44 C45 C46 120.2(6)
C41 C46 C45 120.6(6)
C56 C51 C52 119.3(5)
C56 C51 P3 121.6(4)
C52 C51 P3 119.0(5)
C53 C52 C51 119.8(6)
C52 C53 C54 120.7(6)
C55 C54 C53 119.4(6)
C54 C55 C56 120.3(7)
C51 C56 C55 120.4(6)
C58 C57 P3 115.4(4)
C57 C58 C59 110.8(4)
C58 C59 P4 114.7(3)
C62 C61 C66 119.4(5)
C62 C61 P4 121.0(4)
C66 C61 P4 119.5(5)
C63 C62 C61 120.0(6)
C62 C63 C64 120.9(7)
C65 C64 C63 120.1(6)
C64 C65 C66 119.5(6)
C65 C66 C61 120.1(6)
C72 C71 C76 118.9(5)
C72 C71 P4 122.4(4)
C76 C71 P4 118.8(4)
C73 C72 C71 120.9(5)
C72 C73 C74 120.0(5)
C73 C74 C75 119.7(5)
C76 C75 C74 120.6(6)
C75 C76 C71 120.0(5)
C86 C81 C82 118.3(5)
C86 C81 P5 123.6(4)
C82 C81 P5 117.9(5)
C83 C82 C81 121.6(6)
C82 C83 C84 118.9(6)
C85 C84 C83 120.4(6)
C86 C85 C84 119.8(7)
C85 C86 C81 121.0(6)
C92 C91 C96 118.3(5)
C92 C91 P5 116.3(4)
C96 C91 P5 125.3(5)
C93 C92 C91 121.4(6)
C92 C93 C94 119.8(7)
C95 C94 C93 120.2(6)
C94 C95 C96 119.7(6)
C95 C96 C91 120.4(6)
C102 C101 C106 119.6(5)
C102 C101 P6 119.3(4)
C106 C101 P6 121.0(4)
C101 C102 C103 120.4(6)
C104 C103 C102 119.7(6)
C103 C104 C105 120.7(6)
C106 C105 C104 119.5(6)
C105 C106 C101 120.1(6)
C112 C111 C116 118.9(5)
C112 C111 P6 122.1(4)
C116 C111 P6 118.3(4)
C111 C112 C113 120.5(6)
C114 C113 C112 120.3(6)
C113 C114 C115 120.1(6)
C114 C115 C116 120.3(6)
C115 C116 C111 119.7(6)
Cl3 C117 Cl2 110.5(4)
Cl3 C117 Cl1 112.4(4)
Cl2 C117 Cl1 109.8(4)
Cl6 C118 Cl5 110.1(4)
Cl6 C118 Cl4 111.4(4)
Cl5 C118 Cl4 112.2(3)
Cl7 C119 Cl8 110.9(4)
Cl7 C119 Cl9 108.1(5)
Cl8 C119 Cl9 112.9(4)
B7 B8 B9 59.3(4)
B7 B8 B1 60.9(4)
B9 B8 B1 107.8(5)
B7 B8 B2 112.3(5)
B9 B8 B2 109.5(5)
B1 B8 B2 62.8(4)
B7 B8 B4 106.9(5)
B9 B8 B4 59.7(4)
B1 B8 B4 106.8(4)
B2 B8 B4 58.9(4)

loop_
_geom_bond_atom_site_label_1
_geom_bond_atom_site_label_2
_geom_bond_distance
Au1 P3 2.2815(17)
Au1 P1 2.4071(16)
Au1 P2 2.4155(16)
Au2 P4 2.2704(16)
Au2 P6 2.3546(15)
Au2 P5 2.4186(16)
P1 C1 1.803(5)
P1 C11 1.809(5)
P1 C7 1.831(6)
P2 C21 1.815(5)
P2 C31 1.816(6)
P2 C8 1.834(6)
P3 C41 1.813(6)
P3 C51 1.814(5)
P3 C57 1.824(5)
P4 C61 1.810(6)
P4 C71 1.811(5)
P4 C59 1.821(5)
P5 C81 1.800(5)
P5 C91 1.817(5)
P5 C9 1.836(6)
P6 C10 1.815(6)
P6 C111 1.815(5)
P6 C101 1.820(5)
B1 C7 1.617(9)
B1 B8 1.782(9)
B1 B7 1.782(10)
B1 B2 1.859(10)
B2 B4 1.768(10)
B2 B8 1.786(10)
B2 B3 1.832(10)
B3 C8 1.620(9)
B3 B4 1.747(9)
B3 B5 1.755(10)
B4 B5 1.733(11)
B4 B9 1.784(11)
B4 B8 1.810(9)
B5 C8 1.732(8)
B5 B9 1.764(9)
B5 B6 1.768(10)
B6 C7 1.740(8)
B6 C8 1.741(8)
B6 B9 1.761(9)
B6 B7 1.761(9)
B7 C7 1.719(8)
B7 B8 1.733(10)
B7 B9 1.735(9)
C7 C8 1.600(7)
B9 B8 1.775(11)
B10 C10 1.648(9)
B10 B13 1.745(10)
B10 B14 1.803(9)
B10 B11 1.833(10)
B11 B13 1.766(9)
B11 B17 1.766(9)
B11 B12 1.812(9)
B12 C9 1.607(9)
B12 B17 1.746(9)
B12 B16 1.775(8)
B13 B14 1.745(10)
B13 B18 1.778(9)
B13 B17 1.797(9)
B14 C10 1.709(8)
B14 B18 1.738(10)
B14 B15 1.751(9)
B15 C10 1.726(8)
B15 C9 1.747(8)
B15 B18 1.768(11)
B15 B16 1.770(10)
B16 B17 1.744(10)
B16 C9 1.747(8)
B16 B18 1.764(9)
B17 B18 1.781(9)
C9 C10 1.614(7)
C1 C6 1.376(8)
C1 C2 1.404(8)
C2 C3 1.382(8)
C3 C4 1.367(10)
C4 C5 1.360(9)
C5 C6 1.391(8)
C11 C12 1.375(8)
C11 C16 1.397(8)
C12 C13 1.396(7)
C13 C14 1.375(8)
C14 C15 1.369(9)
C15 C16 1.383(7)
C21 C22 1.381(8)
C21 C26 1.384(8)
C22 C23 1.385(7)
C23 C24 1.369(8)
C24 C25 1.373(8)
C25 C26 1.385(7)
C31 C36 1.380(7)
C31 C32 1.383(8)
C32 C33 1.389(8)
C33 C34 1.381(8)
C34 C35 1.366(9)
C35 C36 1.391(8)
C41 C46 1.371(8)
C41 C42 1.396(7)
C42 C43 1.384(8)
C43 C44 1.376(9)
C44 C45 1.371(9)
C45 C46 1.390(9)
C51 C56 1.379(8)
C51 C52 1.382(8)
C52 C53 1.373(8)
C53 C54 1.387(9)
C54 C55 1.361(9)
C55 C56 1.383(8)
C57 C58 1.518(7)
C58 C59 1.528(7)
C61 C62 1.389(8)
C61 C66 1.395(7)
C62 C63 1.355(8)
C63 C64 1.382(9)
C64 C65 1.378(10)
C65 C66 1.378(9)
C71 C72 1.381(7)
C71 C76 1.396(7)
C72 C73 1.371(7)
C73 C74 1.374(8)
C74 C75 1.386(8)
C75 C76 1.362(8)
C81 C86 1.380(8)
C81 C82 1.391(8)
C82 C83 1.374(8)
C83 C84 1.388(10)
C84 C85 1.380(10)
C85 C86 1.379(8)
C91 C92 1.379(8)
C91 C96 1.399(8)
C92 C93 1.371(8)
C93 C94 1.380(9)
C94 C95 1.377(8)
C95 C96 1.386(7)
C101 C102 1.377(7)
C101 C106 1.391(8)
C102 C103 1.388(8)
C103 C104 1.365(9)
C104 C105 1.390(9)
C105 C106 1.377(8)
C111 C112 1.372(7)
C111 C116 1.385(8)
C112 C113 1.372(7)
C113 C114 1.359(9)
C114 C115 1.360(8)
C115 C116 1.381(7)
C117 Cl3 1.725(7)
C117 Cl2 1.743(7)
C117 Cl1 1.752(7)
C118 Cl6 1.732(7)
C118 Cl5 1.739(6)
C118 Cl4 1.741(6)
C119 Cl7 1.734(8)
C119 Cl8 1.736(8)
C119 Cl9 1.746(8)
